data_1539920
loop_
_publ_author_name
'Butikova, I.K.'
'Smolin, Yu.I.'
'Shepelev, Yu.F.'

_publ_section_title
;
 Crystal structure of Ag-ion-exchange modification of X-zeolite
;
_journal_name_full Kristallografiya
_journal_page_first 1136
_journal_page_last 1140
_journal_volume 34
_journal_year 1989
_chemical_formula_sum 'Ag73.92 Al91.5 H246.08 O498.24 Si100.5'
_chemical_name_systematic 'Ag73.92 H17.6 Si100.5 Al91.5 O384 (H2 O)114.24'
_space_group_IT_number 203
_symmetry_space_group_name_Hall '-F 2uv 2vw 3'
_symmetry_space_group_name_H-M 'F d -3 :2'
_cell_angle_alpha 90
_cell_angle_beta 90
_cell_angle_gamma 90
_cell_formula_units_Z 1
_cell_length_a 25.02
_cell_length_b 25.02
_cell_length_c 25.02
_cell_volume 15662.530
_citation_journal_id_ASTM KRISAJ
_cod_data_source_file Butikova_KRISAJ_1989_1901.cif
_cod_data_source_block H246.08Ag73.92Al91.5O498.24Si100.5
_cod_original_cell_volume 15662.53
_cod_original_formula_sum 'H246.08 Ag73.92 Al91.5 O498.24 Si100.5'
_cod_database_code 1539920

loop_
_symmetry_equiv_pos_as_xyz
x,y,z
-x+1/4,-y+1/4,z
x,-y+1/4,-z+1/4
-x+1/4,y,-z+1/4
z,x,y
-z+1/4,-x+1/4,y
z,-x+1/4,-y+1/4
-z+1/4,x,-y+1/4
y,z,x
y,-z+1/4,-x+1/4
-y+1/4,z,-x+1/4
-y+1/4,-z+1/4,x
-x,-y,-z
x-1/4,y-1/4,-z
-x,y-1/4,z-1/4
x-1/4,-y,z-1/4
-z,-x,-y
z-1/4,x-1/4,-y
-z,x-1/4,y-1/4
z-1/4,-x,y-1/4
-y,-z,-x
-y,z-1/4,x-1/4
y-1/4,-z,x-1/4
y-1/4,z-1/4,-x
x,y+1/2,z+1/2
-x+1/4,-y+3/4,z+1/2
x,-y+3/4,-z+3/4
-x+1/4,y+1/2,-z+3/4
z,x+1/2,y+1/2
-z+1/4,-x+3/4,y+1/2
z,-x+3/4,-y+3/4
-z+1/4,x+1/2,-y+3/4
y,z+1/2,x+1/2
y,-z+3/4,-x+3/4
-y+1/4,z+1/2,-x+3/4
-y+1/4,-z+3/4,x+1/2
-x,-y+1/2,-z+1/2
x-1/4,y+1/4,-z+1/2
-x,y+1/4,z+1/4
x-1/4,-y+1/2,z+1/4
-z,-x+1/2,-y+1/2
z-1/4,x+1/4,-y+1/2
-z,x+1/4,y+1/4
z-1/4,-x+1/2,y+1/4
-y,-z+1/2,-x+1/2
-y,z+1/4,x+1/4
y-1/4,-z+1/2,x+1/4
y-1/4,z+1/4,-x+1/2
x+1/2,y,z+1/2
-x+3/4,-y+1/4,z+1/2
x+1/2,-y+1/4,-z+3/4
-x+3/4,y,-z+3/4
z+1/2,x,y+1/2
-z+3/4,-x+1/4,y+1/2
z+1/2,-x+1/4,-y+3/4
-z+3/4,x,-y+3/4
y+1/2,z,x+1/2
y+1/2,-z+1/4,-x+3/4
-y+3/4,z,-x+3/4
-y+3/4,-z+1/4,x+1/2
-x+1/2,-y,-z+1/2
x+1/4,y-1/4,-z+1/2
-x+1/2,y-1/4,z+1/4
x+1/4,-y,z+1/4
-z+1/2,-x,-y+1/2
z+1/4,x-1/4,-y+1/2
-z+1/2,x-1/4,y+1/4
z+1/4,-x,y+1/4
-y+1/2,-z,-x+1/2
-y+1/2,z-1/4,x+1/4
y+1/4,-z,x+1/4
y+1/4,z-1/4,-x+1/2
x+1/2,y+1/2,z
-x+3/4,-y+3/4,z
x+1/2,-y+3/4,-z+1/4
-x+3/4,y+1/2,-z+1/4
z+1/2,x+1/2,y
-z+3/4,-x+3/4,y
z+1/2,-x+3/4,-y+1/4
-z+3/4,x+1/2,-y+1/4
y+1/2,z+1/2,x
y+1/2,-z+3/4,-x+1/4
-y+3/4,z+1/2,-x+1/4
-y+3/4,-z+3/4,x
-x+1/2,-y+1/2,-z
x+1/4,y+1/4,-z
-x+1/2,y+1/4,z-1/4
x+1/4,-y+1/2,z-1/4
-z+1/2,-x+1/2,-y
z+1/4,x+1/4,-y
-z+1/2,x+1/4,y-1/4
z+1/4,-x+1/2,y-1/4
-y+1/2,-z+1/2,-x
-y+1/2,z+1/4,x-1/4
y+1/4,-z+1/2,x-1/4
y+1/4,z+1/4,-x

loop_
_atom_site_label
_atom_site_type_symbol
_atom_site_fract_x
_atom_site_fract_y
_atom_site_fract_z
_atom_site_occupancy
_atom_site_U_iso_or_equiv
Ag5 Ag+1 0.2467 0.2467 0.2467 0.69 0.0
Ag4 Ag+1 0.1824 0.1824 0.1824 0.24 0.0
Al1 Al+3 -0.0525 0.037 0.1238 0.9531 0.0
Ag3 Ag+1 0.0802 0.0802 0.0802 0.76 0.0
Si2 Si+4 -0.0525 0.037 0.1238 0.0469 0.0
O1 O-2 -0.1052 0.0003 0.1016 1 0.0
O4 O-2 -0.0737 0.0784 0.1745 1 0.0
O7 O-2 0.177 0.177 0.177 0.75 0.0
Ag1 Ag+1 0 0 0 0.74 0.0
O3 O-2 -0.0255 0.0755 0.0707 1 0.0
Ag6 Ag+1 0.76 0.091 0.313 0.04 0.0
O5 O-2 0.824 0.076 0.188 0.57 0.0
Ag2 Ag+1 0.0609 0.0609 0.0609 0.13 0.0
O2 O-2 0.0012 -0.003 0.1461 1 0.0
Si1 Si+4 -0.051 0.1254 0.0358 1 0.0
O6 O-2 0.605 0.033 0.217 0.37 0.0
